data_2108732
loop_
_publ_author_name
'Guill\'en, Marilia'
'Mora, Asilo\'e J.'
'Belandria, Lusbely M.'
'Seijas, Luis E.'
'Ram\'irez, Jeans W.'
'Burgos, Jos\'e L.'
'Rinc\'on, Luis'
'Delgado, Gerzon E.'

_publ_section_title
;
 Two conformational polymorphs of 4-methylhippuric acid
;
_journal_coeditor_code AW5049SUP1
_journal_issue 6
_journal_name_full 'Acta Crystallographica Section B'
_journal_page_first
;
;
_journal_paper_doi 10.1107/S2052520620013773
_journal_volume 76
_journal_year 2020
_chemical_formula_iupac 'C10 H11 N O3'
_chemical_formula_moiety 'C10 H11 N O3'
_chemical_formula_sum 'C10 H11 N O3'
_chemical_formula_weight 193.20
_chemical_melting_point_gt 433
_chemical_melting_point_lt 434
_chemical_name_common '4-Methylhippuric acid polymorph II'
_chemical_name_systematic '2-[(4-Methylbenzoyl)amino]ethanoic acid'
_space_group_crystal_system monoclinic
_space_group_IT_number 14
_space_group_name_Hall '-P 2ybc'
_space_group_name_H-M_alt 'P 1 21/c 1'
_atom_sites_solution_hydrogens mixed
_atom_sites_solution_primary direct
_atom_sites_solution_secondary difmap
_audit_creation_method SHELXL-2018/1
_cell_angle_alpha 90
_cell_angle_beta 94.364(10)
_cell_angle_gamma 90
_cell_formula_units_Z 8
_cell_length_a 9.590(3)
_cell_length_b 8.670(3)
_cell_length_c 23.811(7)
_cell_measurement_reflns_used 4019
_cell_measurement_temperature 298(2)
_cell_measurement_theta_max 26.392
_cell_measurement_theta_min 2.501
_cell_volume 1974.0(11)
_computing_cell_refinement 'SAINT (Bruker, 2010)'
_computing_data_collection 'APEX2 (Bruker, 2010)'
_computing_data_reduction 'SAINT (Bruker, 2010)'
_computing_structure_refinement 'SHELXL2018 (Sheldrick, 2015)'
_computing_structure_solution 'SHELXS2013 (Sheldrick, 2008)'
_diffrn_ambient_temperature 298(2)
_diffrn_detector_area_resol_mean CCD
_diffrn_measured_fraction_theta_full 0.999
_diffrn_measured_fraction_theta_max 0.995
_diffrn_measurement_device_type 'Bruker SMART APEXII CCD'
_diffrn_measurement_method '\f and \w scans'
_diffrn_radiation_type MoK\a
_diffrn_radiation_wavelength 0.71073
_diffrn_reflns_av_R_equivalents 0.0945
_diffrn_reflns_av_unetI/netI 0.0464
_diffrn_reflns_Laue_measured_fraction_full 0.999
_diffrn_reflns_Laue_measured_fraction_max 0.995
_diffrn_reflns_limit_h_max 11
_diffrn_reflns_limit_h_min -11
_diffrn_reflns_limit_k_max 10
_diffrn_reflns_limit_k_min -10
_diffrn_reflns_limit_l_max 29
_diffrn_reflns_limit_l_min -29
_diffrn_reflns_number 46748
_diffrn_reflns_point_group_measured_fraction_full 0.999
_diffrn_reflns_point_group_measured_fraction_max 0.995
_diffrn_reflns_theta_full 25.242
_diffrn_reflns_theta_max 26.392
_diffrn_reflns_theta_min 2.501
_diffrn_source 'sealed tube'
_exptl_absorpt_coefficient_mu 0.097
_exptl_absorpt_correction_T_max 0.997
_exptl_absorpt_correction_T_min 0.970
_exptl_absorpt_correction_type multi-scan
_exptl_absorpt_process_details '(Jacobson, 1998)'
_exptl_crystal_colour colourless
_exptl_crystal_density_diffrn 1.300
_exptl_crystal_density_method 'not measured'
_exptl_crystal_description 'rectangular plates'
_exptl_crystal_F_000 816
_exptl_crystal_size_max 0.314
_exptl_crystal_size_mid 0.309
_exptl_crystal_size_min 0.034
_refine_diff_density_max 0.215
_refine_diff_density_min -0.183
_refine_diff_density_rms 0.038
_refine_ls_extinction_coef 0.0079(9)
_refine_ls_extinction_expression Fc^*^=kFc[1+0.001xFc^2^\l^3^/sin(2\q)]^-1/4^
_refine_ls_extinction_method 'SHELXL2018 (Sheldrick, 2015)'
_refine_ls_goodness_of_fit_ref 1.023
_refine_ls_hydrogen_treatment mixed
_refine_ls_matrix_type full
_refine_ls_number_parameters 272
_refine_ls_number_reflns 4019
_refine_ls_number_restraints 0
_refine_ls_restrained_S_all 1.023
_refine_ls_R_factor_all 0.1086
_refine_ls_R_factor_gt 0.0486
_refine_ls_shift/su_max 0.000
_refine_ls_shift/su_mean 0.000
_refine_ls_structure_factor_coef Fsqd
_refine_ls_weighting_details 'w=1/[\s^2^(Fo^2^)+(0.0438P)^2^+0.6696P] where P=(Fo^2^+2Fc^2^)/3'
_refine_ls_weighting_scheme calc
_refine_ls_wR_factor_gt 0.0988
_refine_ls_wR_factor_ref 0.1217
_reflns_Friedel_coverage 0.000
_reflns_number_gt 2413
_reflns_number_total 4019
_reflns_threshold_expression 'I > 2\s(I)'
_cod_data_source_file aw5049sup1.cif
_cod_data_source_block 4MHA-II
_cod_original_cell_volume 1974.1(11)
_cod_original_sg_symbol_H-M 'P 21/c'
_cod_database_code 2108732
_publcif_datablock.id {c26a842a-6fda-4f0f-a6c4-4faf18084701}

_shelx_shelxl_version_number 2018/1
_shelx_space_group_comment
;
The symmetry employed for this shelxl refinement is uniquely defined
by the following loop, which should always be used as a source of
symmetry information in preference to the above space-group names.
They are only intended as comments.
;
_shelx_estimated_absorpt_t_min 0.970
_shelx_estimated_absorpt_t_max 0.997
_publcif_info_exptl_table_max_cols 5
_publcif_info_exptl_table_use_headnotes y
_publcif_funding_html
;
;

loop_
_space_group_symop_operation_xyz
'x, y, z'
'-x, y+1/2, -z+1/2'
'-x, -y, -z'
'x, -y-1/2, z-1/2'

loop_
_atom_site_label
_atom_site_type_symbol
_atom_site_fract_x
_atom_site_fract_y
_atom_site_fract_z
_atom_site_U_iso_or_equiv
_atom_site_adp_type
_atom_site_occupancy
_atom_site_site_symmetry_order
_atom_site_calc_flag
_atom_site_refinement_flags_posn
_atom_site_refinement_flags_adp
_atom_site_refinement_flags_occupancy
_atom_site_disorder_assembly
_atom_site_disorder_group
O1A O 0.41603(16) 0.55182(18) -0.07757(6) 0.0490(4) Uani 1 1 d . . . . .
H1A H 0.509(3) 0.575(3) -0.0767(12) 0.102(10) Uiso 1 1 d . . . . .
O2A O 0.42402(13) 0.69175(17) 0.00177(6) 0.0489(4) Uani 1 1 d . . . . .
O3A O 0.31008(14) 0.40957(17) 0.06907(6) 0.0525(4) Uani 1 1 d . . . . .
N1A N 0.16422(18) 0.5815(2) 0.02682(7) 0.0436(5) Uani 1 1 d . . . . .
H4A H 0.102(2) 0.651(3) 0.0297(9) 0.055(7) Uiso 1 1 d . . . . .
C1A C 0.3629(2) 0.6070(2) -0.03182(9) 0.0377(5) Uani 1 1 d . . . . .
C2A C 0.2158(2) 0.5504(2) -0.02739(8) 0.0442(5) Uani 1 1 d . . . . .
H2A H 0.154653 0.599489 -0.056412 0.053 Uiso 1 1 calc R U . . .
H3A H 0.212763 0.440045 -0.034180 0.053 Uiso 1 1 calc R U . . .
C3A C 0.21786(19) 0.5081(2) 0.07295(9) 0.0410(5) Uani 1 1 d . . . . .
C4A C 0.16457(19) 0.5458(2) 0.12847(9) 0.0420(5) Uani 1 1 d . . . . .
C5A C 0.2249(2) 0.4715(3) 0.17611(10) 0.0523(6) Uani 1 1 d . . . . .
H5A H 0.294401 0.398418 0.172088 0.063 Uiso 1 1 calc R U . . .
C6A C 0.1842(2) 0.5037(3) 0.22902(10) 0.0596(7) Uani 1 1 d . . . . .
H6A H 0.227498 0.452621 0.259964 0.072 Uiso 1 1 calc R U . . .
C7A C 0.0811(2) 0.6097(3) 0.23724(10) 0.0597(7) Uani 1 1 d . . . . .
C8A C 0.0198(3) 0.6815(3) 0.18972(10) 0.0707(8) Uani 1 1 d . . . . .
H7A H -0.051433 0.752478 0.193813 0.085 Uiso 1 1 calc R U . . .
C9A C 0.0606(2) 0.6517(3) 0.13640(10) 0.0611(7) Uani 1 1 d . . . . .
H8A H 0.017646 0.703549 0.105564 0.073 Uiso 1 1 calc R U . . .
C10A C 0.0392(3) 0.6469(4) 0.29573(10) 0.0859(9) Uani 1 1 d . . . . .
H9A H 0.093283 0.585227 0.322883 0.129 Uiso 1 1 calc R U . . .
H10A H -0.058366 0.624906 0.297821 0.129 Uiso 1 1 calc R U . . .
H11A H 0.056146 0.754149 0.303603 0.129 Uiso 1 1 calc R U . . .
O1B O 0.93657(17) 0.9188(2) -0.07612(6) 0.0606(5) Uani 1 1 d . . . . .
H1B H 1.026(3) 0.906(4) -0.0719(13) 0.114(12) Uiso 1 1 d . . . . .
O2B O 0.93440(13) 0.80226(17) 0.00767(6) 0.0507(4) Uani 1 1 d . . . . .
O3B O 0.78581(13) 1.09458(17) 0.06821(6) 0.0473(4) Uani 1 1 d . . . . .
N1B N 0.66341(17) 0.9100(2) 0.01986(7) 0.0405(4) Uani 1 1 d . . . . .
H4B H 0.597(2) 0.843(2) 0.0197(9) 0.049(6) Uiso 1 1 d . . . . .
C1B C 0.8778(2) 0.8775(2) -0.03010(8) 0.0371(5) Uani 1 1 d . . . . .
C2B C 0.73181(19) 0.9378(2) -0.03122(8) 0.0421(5) Uani 1 1 d . . . . .
H2B H 0.733513 1.048035 -0.038082 0.051 Uiso 1 1 calc R U . . .
H3B H 0.676804 0.890489 -0.062485 0.051 Uiso 1 1 calc R U . . .
C3B C 0.69173(18) 0.9959(2) 0.06611(8) 0.0375(5) Uani 1 1 d . . . . .
C4B C 0.60166(18) 0.9766(2) 0.11392(8) 0.0370(5) Uani 1 1 d . . . . .
C5B C 0.5782(2) 1.1050(3) 0.14675(9) 0.0451(5) Uani 1 1 d . . . . .
H5B H 0.622658 1.197473 0.139600 0.054 Uiso 1 1 calc R U . . .
C6B C 0.4898(2) 1.0975(3) 0.18989(9) 0.0518(6) Uani 1 1 d . . . . .
H6B H 0.474385 1.185933 0.210651 0.062 Uiso 1 1 calc R U . . .
C7B C 0.4242(2) 0.9627(3) 0.20284(9) 0.0534(6) Uani 1 1 d . . . . .
C8B C 0.4499(2) 0.8348(3) 0.17056(10) 0.0610(7) Uani 1 1 d . . . . .
H7B H 0.407618 0.741739 0.178677 0.073 Uiso 1 1 calc R U . . .
C9B C 0.5361(2) 0.8404(3) 0.12659(9) 0.0522(6) Uani 1 1 d . . . . .
H8B H 0.549996 0.752184 0.105495 0.063 Uiso 1 1 calc R U . . .
C10B C 0.3293(3) 0.9573(4) 0.25101(11) 0.0856(9) Uani 1 1 d . . . . .
H9B H 0.385025 0.958497 0.286239 0.128 Uiso 1 1 calc R U . . .
H10B H 0.274303 0.864701 0.248335 0.128 Uiso 1 1 calc R U . . .
H11B H 0.268414 1.045391 0.248896 0.128 Uiso 1 1 calc R U . . .

loop_
_atom_site_aniso_label
_atom_site_aniso_U_11
_atom_site_aniso_U_22
_atom_site_aniso_U_33
_atom_site_aniso_U_23
_atom_site_aniso_U_13
_atom_site_aniso_U_12
O1A 0.0458(9) 0.0544(10) 0.0478(9) -0.0046(7) 0.0103(7) 0.0025(8)
O2A 0.0428(8) 0.0517(10) 0.0523(9) -0.0066(8) 0.0030(7) -0.0061(7)
O3A 0.0405(8) 0.0488(10) 0.0691(10) 0.0021(8) 0.0088(7) 0.0102(7)
N1A 0.0358(9) 0.0453(12) 0.0503(12) 0.0014(9) 0.0072(8) 0.0057(9)
C1A 0.0389(11) 0.0335(12) 0.0404(12) 0.0046(10) 0.0018(10) 0.0045(9)
C2A 0.0434(11) 0.0426(13) 0.0467(13) -0.0027(10) 0.0048(10) -0.0041(10)
C3A 0.0293(10) 0.0377(12) 0.0565(14) 0.0031(11) 0.0051(9) -0.0038(9)
C4A 0.0341(10) 0.0421(13) 0.0496(13) 0.0038(10) 0.0024(9) -0.0010(9)
C5A 0.0440(12) 0.0505(15) 0.0626(16) 0.0109(12) 0.0048(11) 0.0021(11)
C6A 0.0573(14) 0.0695(17) 0.0512(15) 0.0152(13) -0.0017(12) -0.0044(13)
C7A 0.0557(14) 0.0748(18) 0.0487(15) -0.0018(13) 0.0041(11) -0.0045(13)
C8A 0.0685(16) 0.090(2) 0.0540(16) -0.0033(15) 0.0069(13) 0.0303(15)
C9A 0.0584(14) 0.0780(18) 0.0464(14) 0.0026(13) 0.0018(11) 0.0272(13)
C10A 0.090(2) 0.121(3) 0.0477(15) -0.0029(16) 0.0129(14) 0.0066(19)
O1B 0.0432(9) 0.0934(14) 0.0461(10) 0.0090(9) 0.0090(8) -0.0017(9)
O2B 0.0402(8) 0.0568(10) 0.0552(9) 0.0113(8) 0.0037(7) 0.0113(7)
O3B 0.0366(7) 0.0495(9) 0.0560(9) -0.0017(7) 0.0045(6) -0.0084(7)
N1B 0.0311(9) 0.0445(11) 0.0464(11) -0.0023(9) 0.0057(8) -0.0034(8)
C1B 0.0365(10) 0.0383(12) 0.0371(12) -0.0063(10) 0.0054(9) -0.0048(9)
C2B 0.0389(11) 0.0462(13) 0.0410(12) -0.0003(10) 0.0014(9) 0.0043(10)
C3B 0.0278(10) 0.0389(12) 0.0453(12) 0.0044(10) -0.0009(9) 0.0033(9)
C4B 0.0304(9) 0.0405(13) 0.0393(11) 0.0016(10) -0.0024(8) 0.0007(9)
C5B 0.0447(11) 0.0410(13) 0.0501(13) 0.0046(11) 0.0077(10) -0.0024(10)
C6B 0.0518(13) 0.0516(15) 0.0530(14) 0.0023(11) 0.0112(11) 0.0092(11)
C7B 0.0456(12) 0.0636(17) 0.0522(14) 0.0097(13) 0.0116(10) -0.0018(12)
C8B 0.0675(15) 0.0585(17) 0.0582(15) 0.0071(13) 0.0125(13) -0.0232(13)
C9B 0.0637(14) 0.0419(14) 0.0515(14) -0.0007(11) 0.0077(11) -0.0104(11)
C10B 0.0763(18) 0.101(2) 0.084(2) 0.0106(18) 0.0392(15) -0.0021(17)

loop_
_atom_type_symbol
_atom_type_description
_atom_type_scat_dispersion_real
_atom_type_scat_dispersion_imag
_atom_type_scat_source
C C 0.0033 0.0016 'International Tables Vol C Tables 4.2.6.8 and 6.1.1.4'
H H 0.0000 0.0000 'International Tables Vol C Tables 4.2.6.8 and 6.1.1.4'
N N 0.0061 0.0033 'International Tables Vol C Tables 4.2.6.8 and 6.1.1.4'
O O 0.0106 0.0060 'International Tables Vol C Tables 4.2.6.8 and 6.1.1.4'

loop_
_geom_angle_atom_site_label_1
_geom_angle_atom_site_label_2
_geom_angle_atom_site_label_3
_geom_angle
_geom_angle_site_symmetry_1
_geom_angle_site_symmetry_3
_geom_angle_publ_flag
C3A N1A C2A 120.61(19) . . ?
O2A C1A O1A 124.58(18) . . ?
C1A O1A H1A 109.7(2) . . ?
O2A C1A C2A 124.29(18) . . ?
O1A C1A C2A 111.13(18) . . ?
N1A C2A C1A 112.87(17) . . ?
C2A N1A H4A 119.5(2) . . ?
C3A N1A H4A 119.8(2) . . ?
O3A C3A N1A 119.9(2) . . ?
O3A C3A C4A 120.85(19) . . ?
N1A C3A C4A 119.20(18) . . ?
C9A C4A C5A 117.2(2) . . ?
C9A C4A C3A 124.61(19) . . ?
C5A C4A C3A 118.21(19) . . ?
C6A C5A C4A 121.6(2) . . ?
C7A C6A C5A 121.6(2) . . ?
C6A C7A C8A 116.8(2) . . ?
C6A C7A C10A 121.2(2) . . ?
C8A C7A C10A 122.1(2) . . ?
C9A C8A C7A 122.4(2) . . ?
C4A C9A C8A 120.6(2) . . ?
C1A C2A H2A 109.0 . . ?
N1A C2A H2A 109.0 . . ?
N1A C2A H3A 109.0 . . ?
H2A C2A H3A 108.0 . . ?
C1A C2A H3A 109.0 . . ?
C6A C5A H5A 119.0 . . ?
C4A C5A H5A 119.0 . . ?
C7A C6A H6A 119.0 . . ?
C5A C6A H6A 119.0 . . ?
C9A C8A H7A 119.0 . . ?
C7A C8A H7A 119.0 . . ?
C4A C9A H8A 120.0 . . ?
C8A C9A H8A 120.0 . . ?
C7A C10A H10A 109.0 . . ?
C7A C10A H9A 109.0 . . ?
H9A C10A H11A 109.0 . . ?
H9A C10A H10A 109.0 . . ?
C7A C10A H11A 109.0 . . ?
H10A C10A H11A 109.0 . . ?
C3B N1B C2B 121.50(18) . . ?
O2B C1B O1B 124.74(19) . . ?
C1B O1B H1B 111.0(2) . . ?
O2B C1B C2B 124.81(18) . . ?
O1B C1B C2B 110.45(18) . . ?
N1B C2B C1B 114.32(16) . . ?
C2B N1B H4B 119.4(1) . . ?
C3B N1B H4B 118.8(1) . . ?
O3B C3B N1B 121.14(18) . . ?
O3B C3B C4B 120.57(18) . . ?
N1B C3B C4B 118.19(17) . . ?
C9B C4B C5B 117.79(18) . . ?
C9B C4B C3B 124.24(19) . . ?
C5B C4B C3B 117.94(18) . . ?
C6B C5B C4B 121.1(2) . . ?
C7B C6B C5B 121.6(2) . . ?
C6B C7B C8B 117.0(2) . . ?
C6B C7B C10B 120.4(2) . . ?
C8B C7B C10B 122.5(2) . . ?
C7B C8B C9B 122.3(2) . . ?
C4B C9B C8B 120.2(2) . . ?
N1B C2B H2B 109.0 . . ?
N1B C2B H3B 109.0 . . ?
C1B C2B H2B 109.0 . . ?
C1B C2B H3B 109.0 . . ?
H2B C2B H3B 108.0 . . ?
C4B C5B H5B 120.0 . . ?
C6B C5B H5B 120.0 . . ?
C5B C6B H6B 119.0 . . ?
C7B C6B H6B 119.0 . . ?
C7B C8B H7B 119.0 . . ?
C9B C8B H7B 119.0 . . ?
C4B C9B H8B 120.0 . . ?
C8B C9B H8B 120.0 . . ?
C7B C10B H9B 109.0 . . ?
C7B C10B H10B 109.0 . . ?
C7B C10B H11B 109.0 . . ?
H9B C10B H10B 109.0 . . ?
H9B C10B H11B 109.0 . . ?
H10B C10B H11B 110.0 . . ?

loop_
_geom_bond_atom_site_label_1
_geom_bond_atom_site_label_2
_geom_bond_distance
_geom_bond_site_symmetry_2
_geom_bond_publ_flag
O1A C1A 1.326(2) . ?
O2A C1A 1.205(2) . ?
O3A C3A 1.238(2) . ?
N1A C3A 1.338(3) . ?
N1A C2A 1.442(3) . ?
C1A C2A 1.506(3) . ?
C3A C4A 1.490(3) . ?
C4A C9A 1.379(3) . ?
C4A C5A 1.391(3) . ?
C5A C6A 1.376(3) . ?
C6A C7A 1.374(3) . ?
C7A C8A 1.383(3) . ?
C7A C10A 1.514(3) . ?
C8A C9A 1.381(3) . ?
O1A H1A 0.910(3) . ?
N1A H4A 0.850(2) . ?
C2A H2A 0.970 . ?
C2A H3A 0.970 . ?
C5A H5A 0.930 . ?
C6A H6A 0.930 . ?
C8A H7A 0.930 . ?
C9A H8A 0.930 . ?
C10A H9A 0.960 . ?
C10A H10A 0.960 . ?
C10A H11A 0.960 . ?
O1B C1B 1.319(2) . ?
O2B C1B 1.206(2) . ?
O3B C3B 1.241(2) . ?
N1B C3B 1.340(3) . ?
N1B C2B 1.445(2) . ?
C1B C2B 1.493(3) . ?
C3B C4B 1.490(3) . ?
C4B C9B 1.382(3) . ?
C4B C5B 1.388(3) . ?
C5B C6B 1.382(3) . ?
C6B C7B 1.374(3) . ?
C7B C8B 1.381(3) . ?
C7B C10B 1.519(3) . ?
C8B C9B 1.384(3) . ?
O1B H1B 0.860(3) . ?
N1B H4B 0.862(2) . ?
C2B H2B 0.970 . ?
C2B H3B 0.970 . ?
C5B H5B 0.930 . ?
C6B H6B 0.930 . ?
C8B H7B 0.930 . ?
C9B H8B 0.930 . ?
C10B H9B 0.960 . ?
C10B H10B 0.960 . ?
C10B H11B 0.960 . ?

loop_
_publcif_info_cif.paper_type
CB

loop_
_publcif_info_tables.block_id
_publcif_info_tables.reference_item
{1435ed5e-15b8-4ec0-a055-4741481d580f} '_publcif_info_datablock.publ_exptl'

loop_
_publcif_info_datablock.id
_publcif_info_datablock.publ_exptl
_publcif_info_datablock.publ_geom
_publcif_info_datablock.structure
{1435ed5e-15b8-4ec0-a055-4741481d580f} y y y
{c26a842a-6fda-4f0f-a6c4-4faf18084701} y y y

loop_
_publcif_info_exptl_table_extra_item
sin_theta_over_lambda_max

loop_
_publcif_info_exptl_table_header_item
Datablock_name

_cod_database_fobs_code 2108732
